data_7219361
loop_
_publ_author_name
'Wang, Xiuli'
'Chang, Zhihan'
'Lin, Hongyan'
'Tian, Aixiang'
'Liu, Guocheng'
'Zhang, Juwen'
'Liu, Danna'

_publ_section_title
;
 Two novel Anderson-type polyoxometalate-based metal-organic complexes
 with high-efficiency photocatalysis towards degradation of organic dyes
 under UV and visible light irradiation
;
_journal_name_full 'RSC Adv.'
_journal_paper_doi 10.1039/C4RA15608K
_journal_year 2015
_chemical_formula_sum 'C30 H45 Cr Cu2 Mo6 N8 O32'
_chemical_formula_weight 1784.46
_chemical_name_systematic
; 
 ? 
;
_space_group_IT_number 15
_symmetry_cell_setting monoclinic
_symmetry_space_group_name_Hall '-C 2yc'
_symmetry_space_group_name_H-M 'C 1 2/c 1'
_atom_sites_solution_hydrogens geom
_atom_sites_solution_primary direct
_atom_sites_solution_secondary difmap
_audit_creation_method SHELXL-97
_audit_update_record
;
2015-01-13 deposited with the CCDC.
2015-01-20 downloaded from the CCDC.
;
_cell_angle_alpha 90.00
_cell_angle_beta 120.7550(10)
_cell_angle_gamma 90.00
_cell_formula_units_Z 4
_cell_length_a 21.6870(13)
_cell_length_b 22.2410(14)
_cell_length_c 12.6300(8)
_cell_measurement_reflns_used 6883
_cell_measurement_temperature 296(2)
_cell_measurement_theta_max 28.2163
_cell_measurement_theta_min 2.7312
_cell_volume 5235.2(6)
_computing_cell_refinement 'SMART (Bruker, 2001)'
_computing_data_collection 'SMART (Bruker, 2001)'
_computing_data_reduction 'SAINT+ (Bruker, 1999)'
_computing_molecular_graphics 'PLATON (Spek, 2003)'
_computing_publication_material 'SHELXTL (1998)'
_computing_structure_refinement 'SHELXL-97 (Sheldrick, 2008)'
_computing_structure_solution 'SHELXS-97 (Sheldrick, 2008)'
_diffrn_ambient_temperature 296(2)
_diffrn_measured_fraction_theta_full 0.998
_diffrn_measured_fraction_theta_max 0.998
_diffrn_radiation_monochromator graphite
_diffrn_radiation_source 'fine-focus sealed tube'
_diffrn_radiation_type MoK\a
_diffrn_radiation_wavelength 0.71069
_diffrn_reflns_av_R_equivalents 0.0206
_diffrn_reflns_av_unetI/netI 0.0246
_diffrn_reflns_limit_h_max 28
_diffrn_reflns_limit_h_min -25
_diffrn_reflns_limit_k_max 29
_diffrn_reflns_limit_k_min -23
_diffrn_reflns_limit_l_max 14
_diffrn_reflns_limit_l_min -16
_diffrn_reflns_number 13224
_diffrn_reflns_theta_full 25.00
_diffrn_reflns_theta_max 28.2163
_diffrn_reflns_theta_min 2.7312
_exptl_absorpt_coefficient_mu 2.483
_exptl_absorpt_correction_T_max 0.780
_exptl_absorpt_correction_T_min 0.556
_exptl_absorpt_correction_type multi-scan
_exptl_absorpt_process_details SADABS
_exptl_crystal_colour green
_exptl_crystal_density_diffrn 2.247
_exptl_crystal_density_method 'not measured'
_exptl_crystal_description stick
_exptl_crystal_F_000 3432
_exptl_crystal_size_max 0.4
_exptl_crystal_size_mid 0.2
_exptl_crystal_size_min 0.1
_refine_diff_density_max 0.650
_refine_diff_density_min -0.341
_refine_diff_density_rms 0.085
_refine_ls_extinction_method none
_refine_ls_goodness_of_fit_ref 1.039
_refine_ls_hydrogen_treatment constr
_refine_ls_matrix_type full
_refine_ls_number_parameters 359
_refine_ls_number_reflns 4608
_refine_ls_number_restraints 0
_refine_ls_restrained_S_all 1.039
_refine_ls_R_factor_all 0.0280
_refine_ls_R_factor_gt 0.0224
_refine_ls_shift/su_max 0.001
_refine_ls_shift/su_mean 0.000
_refine_ls_structure_factor_coef Fsqd
_refine_ls_weighting_details 'calc w=1/[\s^2^(Fo^2^)+(0.0257P)^2^+16.4047P] where P=(Fo^2^+2Fc^2^)/3'
_refine_ls_weighting_scheme calc
_refine_ls_wR_factor_gt 0.0561
_refine_ls_wR_factor_ref 0.0576
_reflns_number_gt 4054
_reflns_number_total 6463
_reflns_threshold_expression >2sigma(I)
_cod_data_source_file c4ra15608k2.cif
_cod_data_source_block complex2
_cod_depositor_comments
;
The following automatic conversions were performed:

'_symmetry_cell_setting' value 'Monoclinic' changed to 'monoclinic'
according to
/usr/data/users/saulius/crontab/automatic-downloads/rss-feeds/RSC/lib/dictionaries/cif_core.dic
dictionary named 'cif_core.dic' version 2.4.2 from 2011-04-26.

Automatic conversion script
Id: cif_fix_values 3008 2015-01-20 13:52:24Z robertas 
;
_cod_original_sg_symbol_H-M 'C 2/c'
_cod_database_code 7219361

loop_
_symmetry_equiv_pos_as_xyz
'x, y, z'
'-x, y, -z+1/2'
'x+1/2, y+1/2, z'
'-x+1/2, y+1/2, -z+1/2'
'-x, -y, -z'
'x, -y, z-1/2'
'-x+1/2, -y+1/2, -z'
'x+1/2, -y+1/2, z-1/2'

loop_
_atom_site_label
_atom_site_type_symbol
_atom_site_fract_x
_atom_site_fract_y
_atom_site_fract_z
_atom_site_U_iso_or_equiv
_atom_site_adp_type
_atom_site_occupancy
_atom_site_symmetry_multiplicity
_atom_site_calc_flag
_atom_site_refinement_flags
Mo1 Mo -0.129444(15) -0.043781(13) 0.54477(3) 0.01686(8) Uani 1 1 d .
Cu1 Cu 0.0000 0.26191(3) 0.2500 0.01824(13) Uani 1 2 d S
O2W O 0.20234(15) 0.05692(16) 0.7963(3) 0.0495(8) Uani 1 1 d .
N1 N 0.10177(14) 0.26911(13) 0.2857(3) 0.0204(6) Uani 1 1 d .
Cr1 Cr 0.0000 0.0000 0.5000 0.01534(16) Uani 1 2 d S
O10 O 0.01735(11) 0.07041(10) 0.6071(2) 0.0168(5) Uani 1 1 d .
C1 C 0.12654(19) 0.32548(17) 0.2941(4) 0.0301(9) Uani 1 1 d .
H1A H 0.0960 0.3575 0.2814 0.036 Uiso 1 1 calc R
Mo2 Mo -0.101936(14) 0.098647(13) 0.53113(3) 0.01588(8) Uani 1 1 d .
Cu2 Cu 0.5000 -0.28906(3) 0.7500 0.01982(14) Uani 1 2 d S
N2 N 0.25370(16) 0.12599(14) 0.3614(3) 0.0308(7) Uani 1 1 d .
H2B H 0.2093 0.1174 0.3327 0.037 Uiso 1 1 calc R
C2 C 0.1952(2) 0.33754(17) 0.3208(4) 0.0359(10) Uani 1 1 d .
H2A H 0.2105 0.3770 0.3254 0.043 Uiso 1 1 calc R
O12 O -0.10221(11) 0.01642(10) 0.4391(2) 0.0180(5) Uani 1 1 d .
O1W O 0.03310(14) 0.32384(14) 0.4044(3) 0.0456(8) Uani 1 1 d .
Mo3 Mo 0.031602(15) 0.146737(13) 0.49733(3) 0.01640(8) Uani 1 1 d .
N3 N 0.42682(15) -0.22695(13) 0.6512(3) 0.0251(7) Uani 1 1 d .
O11 O -0.00923(11) -0.05878(10) 0.6081(2) 0.0160(5) Uani 1 1 d .
C3 C 0.24078(19) 0.29048(17) 0.3407(4) 0.0316(9) Uani 1 1 d .
H3A H 0.2874 0.2979 0.3591 0.038 Uiso 1 1 calc R
O4 O -0.06993(12) 0.13798(10) 0.4340(2) 0.0186(5) Uani 1 1 d .
C4 C 0.14682(18) 0.22304(15) 0.3056(3) 0.0207(7) Uani 1 1 d .
H4A H 0.1303 0.1840 0.3006 0.025 Uiso 1 1 calc R
N4 N 0.35907(17) -0.04712(14) 0.4041(3) 0.0326(8) Uani 1 1 d .
H4B H 0.3175 -0.0492 0.3971 0.039 Uiso 1 1 calc R
O5 O -0.10002(12) 0.03241(10) 0.6346(2) 0.0227(5) Uani 1 1 d .
C5 C 0.21702(18) 0.23163(16) 0.3332(3) 0.0233(8) Uani 1 1 d .
O6 O -0.21960(12) -0.03434(11) 0.4577(2) 0.0254(6) Uani 1 1 d .
C6 C 0.27224(18) 0.18301(17) 0.3656(3) 0.0275(8) Uani 1 1 d .
O7 O -0.19109(12) 0.11039(11) 0.4433(2) 0.0271(6) Uani 1 1 d .
C7 C 0.3059(2) 0.07708(17) 0.4036(4) 0.0327(9) Uani 1 1 d .
H7A H 0.2896 0.0448 0.4350 0.039 Uiso 1 1 calc R
H7B H 0.3514 0.0915 0.4710 0.039 Uiso 1 1 calc R
C8 C 0.3177(2) 0.05245(18) 0.3040(4) 0.0351(10) Uani 1 1 d .
H8A H 0.3311 0.0852 0.2691 0.042 Uiso 1 1 calc R
H8B H 0.2729 0.0357 0.2388 0.042 Uiso 1 1 calc R
O9 O -0.11508(12) -0.08360(11) 0.6730(2) 0.0231(5) Uani 1 1 d .
C9 C 0.3757(2) 0.00385(19) 0.3505(4) 0.0405(10) Uani 1 1 d .
H9A H 0.3806 -0.0101 0.2825 0.049 Uiso 1 1 calc R
H9B H 0.4212 0.0211 0.4120 0.049 Uiso 1 1 calc R
O1 O 0.02609(13) 0.18962(11) 0.3795(2) 0.0245(5) Uani 1 1 d .
C10 C 0.4068(2) -0.09047(18) 0.4637(4) 0.0344(9) Uani 1 1 d .
O3 O -0.07111(12) 0.15104(10) 0.6512(2) 0.0216(5) Uani 1 1 d .
C11 C 0.3869(2) -0.13881(17) 0.5243(4) 0.0310(9) Uani 1 1 d .
O2 O 0.05141(13) 0.19622(11) 0.6143(2) 0.0248(6) Uani 1 1 d .
C12 C 0.43764(19) -0.18284(17) 0.5904(3) 0.0286(8) Uani 1 1 d .
H12A H 0.4811 -0.1816 0.5926 0.034 Uiso 1 1 calc R
O13 O 0.12237(12) 0.10764(10) 0.5552(2) 0.0194(5) Uani 1 1 d .
C13 C 0.3640(2) -0.22982(19) 0.6466(4) 0.0356(10) Uani 1 1 d .
H13A H 0.3559 -0.2611 0.6867 0.043 Uiso 1 1 calc R
O14 O 0.33410(14) 0.19823(14) 0.3981(3) 0.0536(9) Uani 1 1 d .
C14 C 0.3109(2) -0.1876(2) 0.5840(5) 0.0517(13) Uani 1 1 d .
H14A H 0.2679 -0.1899 0.5834 0.062 Uiso 1 1 calc R
O15 O 0.46595(16) -0.09113(14) 0.4714(3) 0.0532(9) Uani 1 1 d .
C15 C 0.3224(2) -0.1421(2) 0.5229(4) 0.0465(12) Uani 1 1 d .
H15A H 0.2870 -0.1134 0.4804 0.056 Uiso 1 1 calc R

loop_
_atom_site_aniso_label
_atom_site_aniso_U_11
_atom_site_aniso_U_22
_atom_site_aniso_U_33
_atom_site_aniso_U_23
_atom_site_aniso_U_13
_atom_site_aniso_U_12
Mo1 0.01500(15) 0.01788(16) 0.01992(16) -0.00204(12) 0.01053(13) -0.00378(11)
Cu1 0.0145(3) 0.0153(3) 0.0245(3) 0.000 0.0097(3) 0.000
O2W 0.0275(16) 0.086(3) 0.0360(17) 0.0073(16) 0.0167(14) 0.0039(16)
N1 0.0187(15) 0.0167(15) 0.0253(16) -0.0007(12) 0.0108(13) -0.0029(12)
Cr1 0.0124(4) 0.0122(4) 0.0201(4) -0.0009(3) 0.0074(3) -0.0015(3)
O10 0.0178(12) 0.0126(12) 0.0230(12) -0.0030(9) 0.0126(10) -0.0014(9)
C1 0.025(2) 0.019(2) 0.043(2) 0.0010(17) 0.0147(18) -0.0014(15)
Mo2 0.01419(15) 0.01481(15) 0.01925(15) -0.00311(11) 0.00898(12) 0.00020(11)
Cu2 0.0180(3) 0.0120(3) 0.0227(3) 0.000 0.0055(3) 0.000
N2 0.0211(16) 0.0261(18) 0.049(2) 0.0024(15) 0.0202(16) 0.0025(13)
C2 0.029(2) 0.018(2) 0.056(3) 0.0011(18) 0.018(2) -0.0090(16)
O12 0.0137(11) 0.0149(12) 0.0261(13) -0.0015(10) 0.0107(10) -0.0007(9)
O1W 0.0274(16) 0.0424(18) 0.057(2) -0.0043(15) 0.0146(15) 0.0029(13)
Mo3 0.01960(16) 0.01332(15) 0.01844(15) -0.00198(11) 0.01127(13) -0.00260(11)
N3 0.0224(16) 0.0181(16) 0.0285(17) 0.0028(13) 0.0084(14) 0.0041(12)
O11 0.0156(11) 0.0154(12) 0.0192(12) -0.0025(9) 0.0105(10) -0.0018(9)
C3 0.0179(18) 0.029(2) 0.042(2) 0.0020(18) 0.0108(18) -0.0066(16)
O4 0.0183(12) 0.0167(12) 0.0214(12) 0.0015(9) 0.0104(10) 0.0030(9)
C4 0.0194(18) 0.0157(18) 0.0237(18) 0.0008(14) 0.0087(15) -0.0013(14)
N4 0.0283(18) 0.0259(18) 0.047(2) 0.0124(15) 0.0220(17) 0.0079(14)
O5 0.0244(13) 0.0190(13) 0.0219(13) -0.0007(10) 0.0097(11) -0.0049(10)
C5 0.0192(18) 0.0233(19) 0.0264(19) 0.0017(15) 0.0109(16) -0.0011(14)
O6 0.0182(13) 0.0265(14) 0.0295(14) -0.0004(11) 0.0108(11) -0.0019(10)
C6 0.0173(18) 0.030(2) 0.033(2) 0.0071(17) 0.0114(16) 0.0028(16)
O7 0.0182(13) 0.0279(15) 0.0322(14) -0.0036(11) 0.0108(11) 0.0018(10)
C7 0.032(2) 0.024(2) 0.046(2) 0.0093(18) 0.023(2) 0.0078(17)
C8 0.040(2) 0.029(2) 0.039(2) 0.0132(18) 0.022(2) 0.0109(18)
O9 0.0251(13) 0.0239(14) 0.0247(13) 0.0002(10) 0.0160(11) -0.0040(10)
C9 0.045(3) 0.031(2) 0.059(3) 0.017(2) 0.036(2) 0.0120(19)
O1 0.0285(14) 0.0236(14) 0.0258(13) 0.0016(10) 0.0170(12) -0.0023(11)
C10 0.030(2) 0.033(2) 0.037(2) 0.0086(18) 0.0155(19) 0.0094(17)
O3 0.0241(13) 0.0180(13) 0.0257(13) -0.0057(10) 0.0151(11) -0.0034(10)
C11 0.028(2) 0.024(2) 0.038(2) 0.0094(17) 0.0146(18) 0.0046(16)
O2 0.0316(14) 0.0194(13) 0.0269(14) -0.0063(10) 0.0176(12) -0.0063(11)
C12 0.0217(19) 0.025(2) 0.034(2) 0.0073(17) 0.0112(17) 0.0041(15)
O13 0.0163(12) 0.0182(13) 0.0240(12) -0.0042(10) 0.0105(10) -0.0033(9)
C13 0.032(2) 0.032(2) 0.047(3) 0.0149(19) 0.024(2) 0.0071(17)
O14 0.0201(15) 0.0372(18) 0.095(3) 0.0163(17) 0.0231(17) 0.0039(13)
C14 0.040(3) 0.049(3) 0.080(4) 0.033(3) 0.040(3) 0.024(2)
O15 0.0331(17) 0.047(2) 0.085(3) 0.0294(18) 0.0341(18) 0.0153(14)
C15 0.038(3) 0.042(3) 0.065(3) 0.032(2) 0.030(2) 0.022(2)

loop_
_atom_type_symbol
_atom_type_description
_atom_type_scat_dispersion_real
_atom_type_scat_dispersion_imag
_atom_type_scat_source
C C 0.0033 0.0016 'International Tables Vol C Tables 4.2.6.8 and 6.1.1.4'
H H 0.0000 0.0000 'International Tables Vol C Tables 4.2.6.8 and 6.1.1.4'
N N 0.0061 0.0033 'International Tables Vol C Tables 4.2.6.8 and 6.1.1.4'
O O 0.0106 0.0060 'International Tables Vol C Tables 4.2.6.8 and 6.1.1.4'
Cr Cr 0.3209 0.6236 'International Tables Vol C Tables 4.2.6.8 and 6.1.1.4'
Cu Cu 0.3201 1.2651 'International Tables Vol C Tables 4.2.6.8 and 6.1.1.4'
Mo Mo -1.6832 0.6857 'International Tables Vol C Tables 4.2.6.8 and 6.1.1.4'

loop_
_geom_angle_atom_site_label_1
_geom_angle_atom_site_label_2
_geom_angle_atom_site_label_3
_geom_angle
_geom_angle_site_symmetry_1
_geom_angle_site_symmetry_3
O6 Mo1 O9 105.44(11) . .
O6 Mo1 O5 101.22(11) . .
O9 Mo1 O5 92.92(11) . .
O6 Mo1 O13 96.68(11) . 5_556
O9 Mo1 O13 101.33(10) . 5_556
O5 Mo1 O13 153.23(9) . 5_556
O6 Mo1 O12 96.36(10) . .
O9 Mo1 O12 156.22(10) . .
O5 Mo1 O12 73.30(9) . .
O13 Mo1 O12 85.15(9) 5_556 .
O6 Mo1 O11 163.35(10) . .
O9 Mo1 O11 88.33(9) . .
O5 Mo1 O11 87.07(9) . .
O13 Mo1 O11 71.00(8) 5_556 .
O12 Mo1 O11 72.02(8) . .
N1 Cu1 N1 170.91(16) 2 .
N1 Cu1 O1 93.27(10) 2 2
N1 Cu1 O1 93.52(10) . 2
N1 Cu1 O1 93.52(10) 2 .
N1 Cu1 O1 93.27(10) . .
O1 Cu1 O1 83.37(13) 2 .
N1 Cu1 O1W 88.40(11) 2 .
N1 Cu1 O1W 85.88(11) . .
O1 Cu1 O1W 170.65(11) 2 .
O1 Cu1 O1W 87.35(10) . .
N1 Cu1 O1W 85.88(11) 2 2
N1 Cu1 O1W 88.40(11) . 2
O1 Cu1 O1W 87.35(10) 2 2
O1 Cu1 O1W 170.65(11) . 2
O1W Cu1 O1W 101.95(17) . 2
C1 N1 C4 118.1(3) . .
C1 N1 Cu1 115.9(2) . .
C4 N1 Cu1 125.9(2) . .
O11 Cr1 O12 95.67(9) 5_556 .
O11 Cr1 O12 84.33(9) 5_556 5_556
O12 Cr1 O12 180.00(15) . 5_556
O11 Cr1 O11 180.0 5_556 .
O12 Cr1 O11 84.33(9) . .
O12 Cr1 O11 95.67(9) 5_556 .
O11 Cr1 O10 84.12(9) 5_556 .
O12 Cr1 O10 84.44(9) . .
O12 Cr1 O10 95.56(9) 5_556 .
O11 Cr1 O10 95.88(9) . .
O11 Cr1 O10 95.88(9) 5_556 5_556
O12 Cr1 O10 95.56(9) . 5_556
O12 Cr1 O10 84.44(9) 5_556 5_556
O11 Cr1 O10 84.12(9) . 5_556
O10 Cr1 O10 180.00(8) . 5_556
Cr1 O10 Mo3 102.05(9) . .
Cr1 O10 Mo2 98.54(9) . .
Mo3 O10 Mo2 90.91(8) . .
N1 C1 C2 122.6(4) . .
O7 Mo2 O3 105.56(11) . .
O7 Mo2 O4 100.24(11) . .
O3 Mo2 O4 98.55(10) . .
O7 Mo2 O5 100.48(11) . .
O3 Mo2 O5 93.11(10) . .
O4 Mo2 O5 152.48(10) . .
O7 Mo2 O12 95.16(10) . .
O3 Mo2 O12 157.20(10) . .
O4 Mo2 O12 86.77(9) . .
O5 Mo2 O12 73.51(9) . .
O7 Mo2 O10 165.26(10) . .
O3 Mo2 O10 88.35(9) . .
O4 Mo2 O10 72.32(8) . .
O5 Mo2 O10 83.26(9) . .
O12 Mo2 O10 72.07(8) . .
O3 Cu2 O3 92.95(14) 3_545 4_546
O3 Cu2 N3 87.50(11) 3_545 .
O3 Cu2 N3 178.92(11) 4_546 .
O3 Cu2 N3 178.92(11) 3_545 2_656
O3 Cu2 N3 87.50(11) 4_546 2_656
N3 Cu2 N3 92.07(17) . 2_656
C6 N2 C7 122.4(3) . .
C3 C2 C1 119.0(4) . .
Cr1 O12 Mo2 104.64(9) . .
Cr1 O12 Mo1 104.48(10) . .
Mo2 O12 Mo1 96.73(9) . .
O2 Mo3 O1 105.42(11) . .
O2 Mo3 O13 101.92(11) . .
O1 Mo3 O13 100.63(10) . .
O2 Mo3 O4 98.76(10) . .
O1 Mo3 O4 97.90(10) . .
O13 Mo3 O4 147.31(9) . .
O2 Mo3 O11 160.50(10) . 5_556
O1 Mo3 O11 94.05(10) . 5_556
O13 Mo3 O11 72.77(8) . 5_556
O4 Mo3 O11 79.28(8) . 5_556
O2 Mo3 O10 90.35(10) . .
O1 Mo3 O10 162.84(10) . .
O13 Mo3 O10 82.23(9) . .
O4 Mo3 O10 72.56(8) . .
O11 Mo3 O10 70.46(8) 5_556 .
C13 N3 C12 119.0(3) . .
C13 N3 Cu2 117.6(3) . .
C12 N3 Cu2 123.5(2) . .
Cr1 O11 Mo3 103.36(9) . 5_556
Cr1 O11 Mo1 99.17(9) . .
Mo3 O11 Mo1 93.21(8) 5_556 .
C2 C3 C5 119.8(3) . .
Mo2 O4 Mo3 119.60(11) . .
N1 C4 C5 122.6(3) . .
C10 N4 C9 121.4(3) . .
Mo2 O5 Mo1 112.05(11) . .
C4 C5 C3 117.8(3) . .
C4 C5 C6 125.9(3) . .
C3 C5 C6 116.2(3) . .
O14 C6 N2 122.2(3) . .
O14 C6 C5 118.2(3) . .
N2 C6 C5 119.6(3) . .
N2 C7 C8 113.3(3) . .
C7 C8 C9 113.1(3) . .
N4 C9 C8 112.2(3) . .
Mo3 O1 Cu1 161.24(14) . .
O15 C10 N4 121.9(4) . .
O15 C10 C11 120.5(3) . .
N4 C10 C11 117.6(3) . .
Mo2 O3 Cu2 147.37(13) . 3_455
C12 C11 C15 116.9(4) . .
C12 C11 C10 117.7(3) . .
C15 C11 C10 125.4(3) . .
N3 C12 C11 123.0(3) . .
Mo3 O13 Mo1 119.07(11) . 5_556
N3 C13 C14 121.8(4) . .
C15 C14 C13 119.2(4) . .
C14 C15 C11 120.1(4) . .

loop_
_geom_bond_atom_site_label_1
_geom_bond_atom_site_label_2
_geom_bond_distance
_geom_bond_site_symmetry_2
Mo1 O6 1.696(2) .
Mo1 O9 1.729(2) .
Mo1 O5 1.956(2) .
Mo1 O13 1.958(2) 5_556
Mo1 O12 2.175(2) .
Mo1 O11 2.327(2) .
Cu1 N1 2.020(3) 2
Cu1 N1 2.020(3) .
Cu1 O1 2.153(2) 2
Cu1 O1 2.153(2) .
Cu1 O1W 2.187(3) .
Cu1 O1W 2.187(3) 2
N1 C1 1.347(4) .
N1 C4 1.348(4) .
Cr1 O11 1.973(2) 5_556
Cr1 O12 1.973(2) .
Cr1 O12 1.973(2) 5_556
Cr1 O11 1.973(2) .
Cr1 O10 1.976(2) .
Cr1 O10 1.976(2) 5_556
O10 Mo3 2.310(2) .
O10 Mo2 2.339(2) .
C1 C2 1.374(5) .
Mo2 O7 1.686(2) .
Mo2 O3 1.751(2) .
Mo2 O4 1.904(2) .
Mo2 O5 1.956(2) .
Mo2 O12 2.166(2) .
Cu2 O3 1.935(2) 3_545
Cu2 O3 1.935(2) 4_546
Cu2 N3 1.990(3) .
Cu2 N3 1.990(3) 2_656
N2 C6 1.323(5) .
N2 C7 1.461(5) .
C2 C3 1.372(5) .
Mo3 O2 1.711(2) .
Mo3 O1 1.719(2) .
Mo3 O13 1.922(2) .
Mo3 O4 1.930(2) .
Mo3 O11 2.275(2) 5_556
N3 C13 1.335(5) .
N3 C12 1.338(5) .
O11 Mo3 2.275(2) 5_556
C3 C5 1.392(5) .
C4 C5 1.390(5) .
N4 C10 1.330(5) .
N4 C9 1.457(5) .
C5 C6 1.506(5) .
C6 O14 1.233(4) .
C7 C8 1.508(5) .
C8 C9 1.530(5) .
C10 O15 1.236(5) .
C10 C11 1.505(5) .
O3 Cu2 1.935(2) 3_455
C11 C12 1.389(5) .
C11 C15 1.392(6) .
O13 Mo1 1.958(2) 5_556
C13 C14 1.379(5) .
C14 C15 1.370(6) .
